data_1510855
loop_
_publ_author_name
'Bauer, J.'

_publ_section_title
;
 Sur le diborure d'ytterbium
;
_journal_name_full
;
Comptes Rendus Hebdomadaires des Seances de l'Academie des Sciences, Serie C,
 Sciences Chimiques (1966-)
;
_journal_page_first 501
_journal_page_last 504
_journal_volume 279
_journal_year 1974
_chemical_formula_sum 'B2 Yb'
_chemical_name_systematic 'Yb B2'
_space_group_IT_number 191
_symmetry_space_group_name_Hall '-P 6 2'
_symmetry_space_group_name_H-M 'P 6/m m m'
_cell_angle_alpha 90
_cell_angle_beta 90
_cell_angle_gamma 120
_cell_formula_units_Z 1
_cell_length_a 3.2503
_cell_length_b 3.2503
_cell_length_c 3.7315
_cell_volume 34.140
_citation_journal_id_ASTM CHDCAQ
_cod_data_source_file boron_363.cif
_cod_data_source_block B2Yb1
_cod_original_cell_volume 34.1398
_cod_original_formula_sum 'B2 Yb1'
_cod_database_code 1510855

loop_
_symmetry_equiv_pos_as_xyz
x,y,z
x-y,x,z
-y,x-y,z
-x,-y,z
-x+y,-x,z
y,-x+y,z
-y,-x,-z
x-y,-y,-z
x,x-y,-z
y,x,-z
-x+y,y,-z
-x,-x+y,-z
-x,-y,-z
-x+y,-x,-z
y,-x+y,-z
x,y,-z
x-y,x,-z
-y,x-y,-z
y,x,z
-x+y,y,z
-x,-x+y,z
-y,-x,z
x-y,-y,z
x,x-y,z

loop_
_atom_site_label
_atom_site_type_symbol
_atom_site_fract_x
_atom_site_fract_y
_atom_site_fract_z
_atom_site_occupancy
_atom_site_U_iso_or_equiv
Yb1 Yb 0 0 0 1 0.0
B1 B 0.3333 0.6667 0.5 1 0.0
